data_2243684
loop_
_publ_author_name
'Quentin, Jay'
'Reinheimer, Eric W.'
'MacGillivray, Leonard R.'

_publ_section_title
;
 X-ray crystal structure of <i>trans</i>-bis(pyridin-3-yl)ethylene:
 comparing the supramolecular structural features among the symmetrical
 bis(<i>n</i>-pyridyl)ethylenes (<i>n</i> = 2, 3, or 4) constitutional
 isomers
;
_journal_coeditor_code DJ2017
_journal_issue 12
_journal_name_full 'Acta Crystallographica Section E'
_journal_page_first 1859
_journal_page_last 1862
_journal_paper_doi 10.1107/S2056989020015303
_journal_volume 76
_journal_year 2020
_chemical_formula_iupac 'C12 H10 N2'
_chemical_formula_moiety 'C12 H10 N2'
_chemical_formula_sum 'C12 H10 N2'
_chemical_formula_weight 182.22
_chemical_name_common
;
<i>trans</i>-1,2-Bis(pyridin-3-yl)ethylene
;
_chemical_name_systematic
;
<i>trans</i>-1,2-Bis(pyridin-3-yl)ethene
;
_space_group_crystal_system monoclinic
_space_group_IT_number 14
_space_group_name_Hall '-P 2yn'
_space_group_name_H-M_alt 'P 1 21/n 1'
_atom_sites_solution_hydrogens difmap
_atom_sites_solution_primary dual
_audit_creation_method
;
Olex2 1.2
(compiled 2018.05.29 svn.r3508 for OlexSys, GUI svn.r5506)
;
_cell_angle_alpha 90
_cell_angle_beta 99.638(5)
_cell_angle_gamma 90
_cell_formula_units_Z 2
_cell_length_a 7.4591(7)
_cell_length_b 5.5045(6)
_cell_length_c 11.7803(12)
_cell_measurement_reflns_used 1169
_cell_measurement_temperature 296(2)
_cell_measurement_theta_max 26.73
_cell_measurement_theta_min 1.00
_cell_volume 476.86(8)
_computing_cell_refinement
;
COLLECT (Nonius, 1998)
;
_computing_data_collection
;
HKL Scalepack (Otwinowski & Minor, 1997)
;
_computing_data_reduction
;
HKL Denzo and Scalepack (Otwinowski & Minor, 1997)
;
_computing_molecular_graphics
;
<i>OLEX2</i> (Dolomanov <i>et al.</i>,  2009)
;
_computing_publication_material
;
<i>OLEX2</i> (Dolomanov <i>et al.</i>,  2009)
;
_computing_structure_refinement
;
ShelXL (Sheldrick, 2015b)
;
_computing_structure_solution
;
ShelXT (Sheldrick, 2015a)
;
_diffrn_ambient_temperature 296.15
_diffrn_measured_fraction_theta_full 0.995
_diffrn_measured_fraction_theta_max 0.995
_diffrn_measurement_device_type 'Bruker Nonius KappaCCD'
_diffrn_measurement_method 'CCD phi and omega scans'
_diffrn_radiation_type MoK\a
_diffrn_radiation_wavelength 0.71073
_diffrn_reflns_av_R_equivalents 0.0342
_diffrn_reflns_av_unetI/netI 0.0391
_diffrn_reflns_limit_h_max 8
_diffrn_reflns_limit_h_min -8
_diffrn_reflns_limit_k_max 6
_diffrn_reflns_limit_k_min -6
_diffrn_reflns_limit_l_max 13
_diffrn_reflns_limit_l_min -13
_diffrn_reflns_number 2410
_diffrn_reflns_theta_full 24.998
_diffrn_reflns_theta_max 24.998
_diffrn_reflns_theta_min 3.020
_diffrn_source 'fine-focus sealed tube'
_exptl_absorpt_coefficient_mu 0.077
_exptl_absorpt_correction_T_max 0.995
_exptl_absorpt_correction_T_min 0.989
_exptl_absorpt_correction_type multi-scan
_exptl_absorpt_process_details
;
(SADABS; Krause et al., 2015)
;
_exptl_crystal_colour colourless
_exptl_crystal_density_diffrn 1.269
_exptl_crystal_description plate
_exptl_crystal_F_000 192
_exptl_crystal_size_max 0.18
_exptl_crystal_size_mid 0.12
_exptl_crystal_size_min 0.06
_refine_diff_density_max 0.125
_refine_diff_density_min -0.164
_refine_ls_extinction_method none
_refine_ls_goodness_of_fit_ref 1.068
_refine_ls_hydrogen_treatment refall
_refine_ls_matrix_type full
_refine_ls_number_parameters 84
_refine_ls_number_reflns 836
_refine_ls_number_restraints 0
_refine_ls_restrained_S_all 1.068
_refine_ls_R_factor_all 0.0787
_refine_ls_R_factor_gt 0.0495
_refine_ls_shift/su_max 0.000
_refine_ls_shift/su_mean 0.000
_refine_ls_structure_factor_coef Fsqd
_refine_ls_weighting_details 'w=1/[\s^2^(Fo^2^)+(0.0703P)^2^+0.0560P] where P=(Fo^2^+2Fc^2^)/3'
_refine_ls_weighting_scheme calc
_refine_ls_wR_factor_gt 0.1251
_refine_ls_wR_factor_ref 0.1366
_reflns_number_gt 587
_reflns_number_total 836
_reflns_threshold_expression 'I > 2\s(I)'
_cod_data_source_file dj2017sup1.cif
_cod_data_source_block I
_cod_database_code 2243684
_shelx_space_group_comment
;
The symmetry employed for this shelxl refinement is uniquely defined
by the following loop, which should always be used as a source of
symmetry information in preference to the above space-group names.
They are only intended as comments.
;
_shelx_estimated_absorpt_t_min 0.986
_shelx_estimated_absorpt_t_max 0.995

loop_
_space_group_symop_operation_xyz
'x, y, z'
'-x+1/2, y+1/2, -z+1/2'
'-x, -y, -z'
'x-1/2, -y-1/2, z-1/2'

loop_
_atom_site_type_symbol
_atom_site_label
_atom_site_fract_x
_atom_site_fract_y
_atom_site_fract_z
_atom_site_U_iso_or_equiv
_atom_site_adp_type
_atom_site_calc_flag
_atom_site_occupancy
_atom_site_disorder_assembly
_atom_site_disorder_group
N N1 0.5400(2) 0.7577(3) 0.63093(15) 0.0609(6) Uani d 1 . .
C C2 0.2479(2) 0.5639(3) 0.57302(15) 0.0459(5) Uani d 1 . .
C C3 0.3752(3) 0.7464(4) 0.56601(17) 0.0537(6) Uani d 1 . .
C C6 0.2998(3) 0.3821(4) 0.65272(17) 0.0529(6) Uani d 1 . .
C C4 0.5835(3) 0.5788(4) 0.70678(19) 0.0564(6) Uani d 1 . .
C C1 0.0695(3) 0.5737(4) 0.49890(16) 0.0509(6) Uani d 1 . .
C C5 0.4688(3) 0.3894(4) 0.71993(19) 0.0556(6) Uani d 1 . .
H H4 0.705(3) 0.590(3) 0.7528(19) 0.062(6) Uiso d 1 . .
H H3 0.345(3) 0.875(4) 0.507(2) 0.068(6) Uiso d 1 . .
H H5 0.504(3) 0.265(4) 0.7803(18) 0.063(6) Uiso d 1 . .
H H6 0.215(3) 0.250(4) 0.6607(17) 0.066(6) Uiso d 1 . .
H H1 0.051(3) 0.706(4) 0.4498(19) 0.071(7) Uiso d 1 . .

loop_
_atom_site_aniso_label
_atom_site_aniso_U_11
_atom_site_aniso_U_22
_atom_site_aniso_U_33
_atom_site_aniso_U_12
_atom_site_aniso_U_13
_atom_site_aniso_U_23
N1 0.0566(11) 0.0569(11) 0.0674(11) -0.0077(8) 0.0048(9) 0.0012(9)
C2 0.0493(11) 0.0476(11) 0.0416(10) -0.0010(9) 0.0103(8) -0.0024(8)
C3 0.0562(13) 0.0522(13) 0.0519(12) -0.0045(9) 0.0068(10) 0.0027(10)
C6 0.0491(12) 0.0522(13) 0.0585(13) -0.0029(9) 0.0120(10) 0.0048(10)
C4 0.0465(12) 0.0671(14) 0.0551(12) 0.0010(10) 0.0069(10) -0.0019(11)
C1 0.0553(12) 0.0526(12) 0.0448(11) -0.0034(8) 0.0085(9) 0.0020(10)
C5 0.0517(12) 0.0591(13) 0.0570(12) 0.0067(9) 0.0117(10) 0.0095(10)

loop_
_atom_type_symbol
_atom_type_description
_atom_type_scat_dispersion_real
_atom_type_scat_dispersion_imag
_atom_type_scat_source
C C 0.0033 0.0016 'International Tables Vol C Tables 4.2.6.8 and 6.1.1.4'
H H 0.0000 0.0000 'International Tables Vol C Tables 4.2.6.8 and 6.1.1.4'
N N 0.0061 0.0033 'International Tables Vol C Tables 4.2.6.8 and 6.1.1.4'

loop_
_geom_angle_atom_site_label_1
_geom_angle_atom_site_label_2
_geom_angle_atom_site_label_3
_geom_angle_site_symmetry_1
_geom_angle_site_symmetry_3
_geom_angle
_geom_angle_publ_flag
C4 N1 C3 . . 116.54(18) ?
C3 C2 C1 . . 119.85(19) ?
C6 C2 C3 . . 116.44(19) ?
C6 C2 C1 . . 123.71(18) ?
N1 C3 C2 . . 124.8(2) ?
N1 C3 H3 . . 116.6(12) ?
C2 C3 H3 . . 118.6(12) ?
C2 C6 H6 . . 119.4(12) ?
C5 C6 C2 . . 119.80(19) ?
C5 C6 H6 . . 120.8(12) ?
N1 C4 C5 . . 123.4(2) ?
N1 C4 H4 . . 115.2(11) ?
C5 C4 H4 . . 121.4(11) ?
C2 C1 H1 . . 115.3(13) ?
C1 C1 C2 3_566 . 127.1(3) ?
C1 C1 H1 3_566 . 117.4(13) ?
C6 C5 C4 . . 119.1(2) ?
C6 C5 H5 . . 120.0(11) ?
C4 C5 H5 . . 120.8(11) ?

loop_
_geom_bond_atom_site_label_1
_geom_bond_atom_site_label_2
_geom_bond_site_symmetry_2
_geom_bond_distance
_geom_bond_publ_flag
N1 C3 . 1.336(3) ?
N1 C4 . 1.333(3) ?
C2 C3 . 1.395(3) ?
C2 C6 . 1.382(3) ?
C2 C1 . 1.465(3) ?
C3 H3 . 0.99(2) ?
C6 C5 . 1.372(3) ?
C6 H6 . 0.98(2) ?
C4 C5 . 1.374(3) ?
C4 H4 . 0.98(2) ?
C1 C1 3_566 1.320(4) ?
C1 H1 . 0.93(2) ?
C5 H5 . 0.99(2) ?

loop_
_geom_torsion_atom_site_label_1
_geom_torsion_atom_site_label_2
_geom_torsion_atom_site_label_3
_geom_torsion_atom_site_label_4
_geom_torsion_site_symmetry_1
_geom_torsion_site_symmetry_2
_geom_torsion_site_symmetry_3
_geom_torsion_site_symmetry_4
_geom_torsion
_geom_torsion_publ_flag
N1 C4 C5 C6 . . . . -0.5(3) ?
C2 C6 C5 C4 . . . . 0.2(3) ?
C3 N1 C4 C5 . . . . 0.1(3) ?
C3 C2 C6 C5 . . . . 0.3(3) ?
C3 C2 C1 C1 . . . 3_566 -174.6(2) ?
C6 C2 C3 N1 . . . . -0.7(3) ?
C6 C2 C1 C1 . . . 3_566 4.7(4) ?
C4 N1 C3 C2 . . . . 0.5(3) ?
C1 C2 C3 N1 . . . . 178.62(17) ?
C1 C2 C6 C5 . . . . -178.96(17) ?

_cod_database_fobs_code 2243684
